data_4027622
loop_
_publ_author_name
'Li Zhang'
'Yuanxun Zhu'
'Guangwei Yin'
'Ping Lu'
'Yanguang Wang'

_publ_section_title
;
 3-Alkenylation or 3-Alkylation of Indole with Propargylic Alcohols:
 Construction of 3,4-Dihydrocyclopenta[b]indole and
 1,4-Dihydrocyclopenta[b]indole in the Presence of Different Catalysts
;
_journal_name_full 'Journal of Organic Chemistry'
_journal_page_first 9510
_journal_page_last 9520
_journal_paper_doi 10.1021/jo300339a
_journal_volume 77
_journal_year 2012
_chemical_formula_moiety 'C30 H21 N'
_chemical_formula_sum 'C30 H21 N'
_chemical_formula_weight 395.48
_chemical_name_systematic
; 
 ? 
;
_space_group_IT_number 14
_symmetry_cell_setting monoclinic
_symmetry_space_group_name_Hall '-P 2yn'
_symmetry_space_group_name_H-M 'P 1 21/n 1'
_atom_sites_solution_hydrogens geom
_atom_sites_solution_primary direct
_atom_sites_solution_secondary difmap
_audit_creation_method SHELXL-97
_cell_angle_alpha 90.00
_cell_angle_beta 110.834(5)
_cell_angle_gamma 90.00
_cell_formula_units_Z 4
_cell_length_a 12.0996(5)
_cell_length_b 13.4499(4)
_cell_length_c 14.1270(6)
_cell_measurement_reflns_used 3069
_cell_measurement_temperature 293(2)
_cell_measurement_theta_max 29.2995
_cell_measurement_theta_min 2.7514
_cell_volume 2148.68(16)
_computing_cell_refinement 'CrysAlis PRO (Oxford Diffraction, 2009)'
_computing_data_collection 'CrysAlis PRO'
_computing_data_reduction 'CrysAlis PRO'
_computing_molecular_graphics 'OLEX2 (Dolomanov et al., 2009)'
_computing_publication_material OLEX2
_computing_structure_refinement 'SHELXL-97 (Sheldrick, 1997)'
_computing_structure_solution 'SHELXS-97 (Sheldrick, 1990)'
_diffrn_ambient_temperature 293(2)
_diffrn_detector_area_resol_mean 10.3592
_diffrn_measured_fraction_theta_full 0.997
_diffrn_measured_fraction_theta_max 0.997
_diffrn_measurement_device_type 'Xcalibur, Atlas, Gemini ultra'
_diffrn_measurement_method '\w scans'
_diffrn_radiation_monochromator graphite
_diffrn_radiation_source 'fine-focus sealed tube'
_diffrn_radiation_type MoK\a
_diffrn_radiation_wavelength 0.71073
_diffrn_reflns_av_R_equivalents 0.0211
_diffrn_reflns_av_sigmaI/netI 0.0336
_diffrn_reflns_limit_h_max 14
_diffrn_reflns_limit_h_min -14
_diffrn_reflns_limit_k_max 13
_diffrn_reflns_limit_k_min -16
_diffrn_reflns_limit_l_max 17
_diffrn_reflns_limit_l_min -14
_diffrn_reflns_number 8101
_diffrn_reflns_theta_full 25.35
_diffrn_reflns_theta_max 25.35
_diffrn_reflns_theta_min 2.76
_exptl_absorpt_coefficient_mu 0.070
_exptl_absorpt_correction_T_max 0.979
_exptl_absorpt_correction_T_min 0.973
_exptl_absorpt_correction_type multi-scan
_exptl_absorpt_process_details
;
CrysAlisPro, Oxford Diffraction Ltd.,
Version 1.171.33.53 (release 17-11-2009 CrysAlis171 .NET)
(compiled Nov 17 2009,16:58:22)
empirical absorption correction using spherical harmonics,
 implemented in SCALE3 ABSPACK scaling algorithm.
;
_exptl_crystal_colour yellow
_exptl_crystal_density_diffrn 1.223
_exptl_crystal_description block
_exptl_crystal_F_000 832
_exptl_crystal_size_max 0.48
_exptl_crystal_size_mid 0.32
_exptl_crystal_size_min 0.31
_refine_diff_density_max 0.129
_refine_diff_density_min -0.176
_refine_diff_density_rms 0.035
_refine_ls_extinction_method none
_refine_ls_goodness_of_fit_ref 1.039
_refine_ls_hydrogen_treatment constr
_refine_ls_matrix_type full
_refine_ls_number_parameters 281
_refine_ls_number_reflns 3933
_refine_ls_number_restraints 0
_refine_ls_restrained_S_all 1.039
_refine_ls_R_factor_all 0.0694
_refine_ls_R_factor_gt 0.0440
_refine_ls_shift/su_max 0.001
_refine_ls_shift/su_mean 0.000
_refine_ls_structure_factor_coef Fsqd
_refine_ls_weighting_details 'calc w=1/[\s^2^(Fo^2^)+(0.0537P)^2^+0.1868P] where P=(Fo^2^+2Fc^2^)/3'
_refine_ls_weighting_scheme calc
_refine_ls_wR_factor_gt 0.1018
_refine_ls_wR_factor_ref 0.1174
_reflns_number_gt 2806
_reflns_number_total 3933
_reflns_threshold_expression >2sigma(I)
_cod_data_source_file jo300339a_si_001.cif
_cod_data_source_block 100925_lzl_3807a
_cod_original_cell_volume 2148.67(16)
_cod_original_sg_symbol_H-M 'P 21/n'
_cod_database_code 4027622

loop_
_symmetry_equiv_pos_as_xyz
'x, y, z'
'-x+1/2, y+1/2, -z+1/2'
'-x, -y, -z'
'x-1/2, -y-1/2, z-1/2'

loop_
_atom_site_label
_atom_site_type_symbol
_atom_site_fract_x
_atom_site_fract_y
_atom_site_fract_z
_atom_site_U_iso_or_equiv
_atom_site_adp_type
_atom_site_occupancy
_atom_site_symmetry_multiplicity
_atom_site_calc_flag
_atom_site_refinement_flags
N1 N 0.52328(12) 0.21428(9) 1.01300(10) 0.0456(3) Uani 1 1 d .
C1 C 0.59169(15) 0.13387(12) 0.81385(12) 0.0462(4) Uani 1 1 d .
C2 C 0.48974(17) 0.08185(14) 0.76211(14) 0.0612(5) Uani 1 1 d .
H2 H 0.4161 0.1065 0.7573 0.073 Uiso 1 1 calc R
C3 C 0.4994(2) -0.00795(15) 0.71746(14) 0.0702(6) Uani 1 1 d .
H3 H 0.4315 -0.0443 0.6832 0.084 Uiso 1 1 calc R
C4 C 0.6077(2) -0.04402(14) 0.72309(15) 0.0685(6) Uani 1 1 d .
H4 H 0.6121 -0.1037 0.6913 0.082 Uiso 1 1 calc R
C5 C 0.70963(19) 0.00705(13) 0.77516(14) 0.0598(5) Uani 1 1 d .
H5 H 0.7829 -0.0179 0.7793 0.072 Uiso 1 1 calc R
C6 C 0.70177(15) 0.09617(12) 0.82143(11) 0.0454(4) Uani 1 1 d .
C7 C 0.79363(15) 0.16381(12) 0.88350(12) 0.0466(4) Uani 1 1 d .
C8 C 0.91566(17) 0.15908(15) 0.91379(15) 0.0635(5) Uani 1 1 d .
H8 H 0.9519 0.1073 0.8922 0.076 Uiso 1 1 calc R
C9 C 0.98252(18) 0.23227(16) 0.97640(15) 0.0703(6) Uani 1 1 d .
H9 H 1.0645 0.2299 0.9969 0.084 Uiso 1 1 calc R
C10 C 0.92986(19) 0.30852(16) 1.00889(15) 0.0694(6) Uani 1 1 d .
H10 H 0.9766 0.3563 1.0526 0.083 Uiso 1 1 calc R
C11 C 0.80804(19) 0.31527(13) 0.97747(13) 0.0596(5) Uani 1 1 d .
H11 H 0.7725 0.3675 0.9990 0.071 Uiso 1 1 calc R
C12 C 0.74019(15) 0.24313(11) 0.91365(12) 0.0449(4) Uani 1 1 d .
C13 C 0.60616(15) 0.23586(12) 0.86388(12) 0.0467(4) Uani 1 1 d .
C14 C 0.55736(15) 0.31872(12) 0.78553(12) 0.0500(4) Uani 1 1 d .
H14 H 0.5803 0.3279 0.7299 0.060 Uiso 1 1 calc R
C15 C 0.47817(14) 0.37651(11) 0.80570(12) 0.0444(4) Uani 1 1 d .
C16 C 0.46450(14) 0.33841(11) 0.89878(11) 0.0433(4) Uani 1 1 d .
C17 C 0.53571(14) 0.25784(12) 0.93030(12) 0.0457(4) Uani 1 1 d .
C18 C 0.41523(14) 0.46246(11) 0.74638(12) 0.0452(4) Uani 1 1 d .
C19 C 0.39281(16) 0.54584(12) 0.79389(14) 0.0576(5) Uani 1 1 d .
H19 H 0.4178 0.5477 0.8642 0.069 Uiso 1 1 calc R
C20 C 0.33375(17) 0.62643(14) 0.73805(18) 0.0713(6) Uani 1 1 d .
H20 H 0.3193 0.6821 0.7710 0.086 Uiso 1 1 calc R
C21 C 0.29635(17) 0.62494(16) 0.63435(17) 0.0732(6) Uani 1 1 d .
H21 H 0.2561 0.6791 0.5969 0.088 Uiso 1 1 calc R
C22 C 0.31850(17) 0.54347(16) 0.58632(15) 0.0685(6) Uani 1 1 d .
H22 H 0.2935 0.5425 0.5160 0.082 Uiso 1 1 calc R
C23 C 0.37763(16) 0.46250(13) 0.64116(13) 0.0551(5) Uani 1 1 d .
H23 H 0.3925 0.4075 0.6075 0.066 Uiso 1 1 calc R
C24 C 0.39956(13) 0.34836(11) 0.96564(11) 0.0415(4) Uani 1 1 d .
C25 C 0.31230(15) 0.41165(13) 0.97522(13) 0.0536(4) Uani 1 1 d .
H25 H 0.2843 0.4643 0.9304 0.064 Uiso 1 1 calc R
C26 C 0.26857(17) 0.39558(15) 1.05076(15) 0.0668(5) Uani 1 1 d .
H26 H 0.2107 0.4379 1.0569 0.080 Uiso 1 1 calc R
C27 C 0.30873(18) 0.31755(15) 1.11849(14) 0.0661(5) Uani 1 1 d .
H27 H 0.2768 0.3083 1.1688 0.079 Uiso 1 1 calc R
C28 C 0.39475(16) 0.25351(14) 1.11281(13) 0.0547(5) Uani 1 1 d .
H28 H 0.4221 0.2016 1.1587 0.066 Uiso 1 1 calc R
C29 C 0.43926(13) 0.26916(11) 1.03597(11) 0.0425(4) Uani 1 1 d .
C30 C 0.58366(19) 0.12674(13) 1.06605(15) 0.0679(6) Uani 1 1 d .
H30C H 0.6409 0.1459 1.1303 0.102 Uiso 1 1 calc R
H30A H 0.6230 0.0941 1.0264 0.102 Uiso 1 1 calc R
H30B H 0.5272 0.0821 1.0767 0.102 Uiso 1 1 calc R

loop_
_atom_site_aniso_label
_atom_site_aniso_U_11
_atom_site_aniso_U_22
_atom_site_aniso_U_33
_atom_site_aniso_U_23
_atom_site_aniso_U_13
_atom_site_aniso_U_12
N1 0.0496(8) 0.0434(7) 0.0477(7) 0.0083(6) 0.0222(7) 0.0078(6)
C1 0.0514(10) 0.0465(9) 0.0436(9) 0.0082(7) 0.0205(8) 0.0017(8)
C2 0.0558(12) 0.0658(12) 0.0591(11) 0.0114(10) 0.0167(9) -0.0015(10)
C3 0.0819(16) 0.0668(13) 0.0548(11) 0.0010(10) 0.0155(11) -0.0215(12)
C4 0.1058(18) 0.0494(11) 0.0570(11) -0.0050(9) 0.0373(12) -0.0110(12)
C5 0.0772(14) 0.0504(11) 0.0619(11) -0.0030(9) 0.0373(11) 0.0044(10)
C6 0.0556(11) 0.0435(9) 0.0435(9) 0.0035(7) 0.0256(8) 0.0037(8)
C7 0.0496(10) 0.0500(10) 0.0464(9) 0.0024(8) 0.0247(8) 0.0042(8)
C8 0.0527(12) 0.0721(13) 0.0723(12) -0.0036(11) 0.0302(10) 0.0080(10)
C9 0.0511(12) 0.0891(15) 0.0701(13) -0.0042(12) 0.0209(10) -0.0033(11)
C10 0.0698(14) 0.0783(14) 0.0607(12) -0.0099(11) 0.0239(11) -0.0214(12)
C11 0.0763(14) 0.0528(10) 0.0581(11) -0.0055(9) 0.0344(10) -0.0032(10)
C12 0.0535(10) 0.0439(9) 0.0431(9) 0.0026(7) 0.0244(8) 0.0030(8)
C13 0.0514(10) 0.0441(9) 0.0509(9) 0.0072(8) 0.0259(8) 0.0089(8)
C14 0.0595(11) 0.0474(9) 0.0499(9) 0.0083(8) 0.0277(9) 0.0043(8)
C15 0.0463(10) 0.0391(8) 0.0459(9) 0.0027(7) 0.0142(8) -0.0010(7)
C16 0.0443(9) 0.0405(9) 0.0456(9) 0.0021(7) 0.0164(7) 0.0044(7)
C17 0.0497(10) 0.0434(9) 0.0489(9) 0.0071(8) 0.0237(8) 0.0063(8)
C18 0.0390(9) 0.0403(9) 0.0515(10) 0.0050(8) 0.0101(8) -0.0043(7)
C19 0.0569(11) 0.0437(10) 0.0606(11) 0.0023(9) 0.0065(9) 0.0026(8)
C20 0.0598(13) 0.0451(10) 0.0986(17) 0.0036(11) 0.0152(12) 0.0055(9)
C21 0.0492(12) 0.0624(13) 0.0889(16) 0.0295(12) 0.0012(11) 0.0020(10)
C22 0.0569(12) 0.0758(14) 0.0589(11) 0.0207(11) 0.0036(10) -0.0096(11)
C23 0.0534(11) 0.0553(11) 0.0508(10) 0.0077(8) 0.0114(8) -0.0058(9)
C24 0.0376(9) 0.0418(9) 0.0423(8) -0.0067(7) 0.0107(7) -0.0014(7)
C25 0.0479(10) 0.0540(10) 0.0577(10) -0.0059(9) 0.0174(8) 0.0081(8)
C26 0.0607(13) 0.0749(13) 0.0723(12) -0.0095(11) 0.0330(11) 0.0107(11)
C27 0.0673(13) 0.0818(14) 0.0624(12) -0.0105(11) 0.0392(11) -0.0020(11)
C28 0.0587(11) 0.0614(11) 0.0471(9) -0.0011(8) 0.0227(9) -0.0038(9)
C29 0.0406(9) 0.0452(9) 0.0417(8) -0.0050(7) 0.0148(7) -0.0027(7)
C30 0.0878(15) 0.0561(11) 0.0682(12) 0.0207(10) 0.0381(11) 0.0230(10)

loop_
_atom_type_symbol
_atom_type_description
_atom_type_scat_dispersion_real
_atom_type_scat_dispersion_imag
_atom_type_scat_source
C C 0.0033 0.0016 'International Tables Vol C Tables 4.2.6.8 and 6.1.1.4'
H H 0.0000 0.0000 'International Tables Vol C Tables 4.2.6.8 and 6.1.1.4'
N N 0.0061 0.0033 'International Tables Vol C Tables 4.2.6.8 and 6.1.1.4'

loop_
_geom_angle_atom_site_label_1
_geom_angle_atom_site_label_2
_geom_angle_atom_site_label_3
_geom_angle
C17 N1 C29 106.61(12)
C17 N1 C30 127.22(13)
C29 N1 C30 126.16(13)
C2 C1 C6 120.41(16)
C2 C1 C13 129.45(16)
C6 C1 C13 110.05(15)
C1 C2 C3 118.60(19)
C1 C2 H2 120.7
C3 C2 H2 120.7
C4 C3 C2 121.0(2)
C4 C3 H3 119.5
C2 C3 H3 119.5
C3 C4 C5 120.73(19)
C3 C4 H4 119.6
C5 C4 H4 119.6
C4 C5 C6 119.07(18)
C4 C5 H5 120.5
C6 C5 H5 120.5
C5 C6 C1 120.21(17)
C5 C6 C7 131.03(16)
C1 C6 C7 108.76(14)
C8 C7 C12 120.10(16)
C8 C7 C6 131.00(15)
C12 C7 C6 108.90(15)
C9 C8 C7 118.93(17)
C9 C8 H8 120.5
C7 C8 H8 120.5
C10 C9 C8 120.88(19)
C10 C9 H9 119.6
C8 C9 H9 119.6
C9 C10 C11 120.75(19)
C9 C10 H10 119.6
C11 C10 H10 119.6
C12 C11 C10 118.84(17)
C12 C11 H11 120.6
C10 C11 H11 120.6
C11 C12 C7 120.43(16)
C11 C12 C13 129.42(15)
C7 C12 C13 110.11(14)
C17 C13 C12 116.47(14)
C17 C13 C1 117.96(14)
C12 C13 C1 101.51(12)
C17 C13 C14 98.58(12)
C12 C13 C14 111.08(13)
C1 C13 C14 111.60(13)
C15 C14 C13 112.88(13)
C15 C14 H14 123.6
C13 C14 H14 123.6
C14 C15 C18 126.78(14)
C14 C15 C16 107.66(13)
C18 C15 C16 125.56(14)
C17 C16 C24 106.92(14)
C17 C16 C15 108.10(13)
C24 C16 C15 144.77(14)
C16 C17 N1 111.95(13)
C16 C17 C13 112.75(14)
N1 C17 C13 135.26(14)
C19 C18 C23 118.19(15)
C19 C18 C15 120.80(15)
C23 C18 C15 121.01(15)
C20 C19 C18 120.69(18)
C20 C19 H19 119.7
C18 C19 H19 119.7
C21 C20 C19 120.4(2)
C21 C20 H20 119.8
C19 C20 H20 119.8
C22 C21 C20 119.64(18)
C22 C21 H21 120.2
C20 C21 H21 120.2
C21 C22 C23 120.59(19)
C21 C22 H22 119.7
C23 C22 H22 119.7
C22 C23 C18 120.49(18)
C22 C23 H23 119.8
C18 C23 H23 119.8
C25 C24 C29 117.90(14)
C25 C24 C16 136.84(15)
C29 C24 C16 105.25(13)
C26 C25 C24 119.62(17)
C26 C25 H25 120.2
C24 C25 H25 120.2
C25 C26 C27 121.38(17)
C25 C26 H26 119.3
C27 C26 H26 119.3
C28 C27 C26 121.37(17)
C28 C27 H27 119.3
C26 C27 H27 119.3
C27 C28 C29 117.56(17)
C27 C28 H28 121.2
C29 C28 H28 121.2
N1 C29 C28 128.56(15)
N1 C29 C24 109.27(13)
C28 C29 C24 122.17(15)
N1 C30 H30C 109.5
N1 C30 H30A 109.5
H30C C30 H30A 109.5
N1 C30 H30B 109.5
H30C C30 H30B 109.5
H30A C30 H30B 109.5

loop_
_geom_bond_atom_site_label_1
_geom_bond_atom_site_label_2
_geom_bond_distance
N1 C17 1.3623(19)
N1 C29 1.3850(19)
N1 C30 1.446(2)
C1 C2 1.380(2)
C1 C6 1.393(2)
C1 C13 1.524(2)
C2 C3 1.387(3)
C2 H2 0.9300
C3 C4 1.373(3)
C3 H3 0.9300
C4 C5 1.375(3)
C4 H4 0.9300
C5 C6 1.385(2)
C5 H5 0.9300
C6 C7 1.462(2)
C7 C8 1.385(2)
C7 C12 1.390(2)
C8 C9 1.377(3)
C8 H8 0.9300
C9 C10 1.370(3)
C9 H9 0.9300
C10 C11 1.383(3)
C10 H10 0.9300
C11 C12 1.379(2)
C11 H11 0.9300
C12 C13 1.524(2)
C13 C17 1.504(2)
C13 C14 1.533(2)
C14 C15 1.341(2)
C14 H14 0.9300
C15 C18 1.471(2)
C15 C16 1.474(2)
C16 C17 1.357(2)
C16 C24 1.434(2)
C18 C19 1.382(2)
C18 C23 1.391(2)
C19 C20 1.381(2)
C19 H19 0.9300
C20 C21 1.371(3)
C20 H20 0.9300
C21 C22 1.365(3)
C21 H21 0.9300
C22 C23 1.380(3)
C22 H22 0.9300
C23 H23 0.9300
C24 C25 1.400(2)
C24 C29 1.419(2)
C25 C26 1.366(2)
C25 H25 0.9300
C26 C27 1.386(3)
C26 H26 0.9300
C27 C28 1.375(2)
C27 H27 0.9300
C28 C29 1.389(2)
C28 H28 0.9300
C30 H30C 0.9600
C30 H30A 0.9600
C30 H30B 0.9600

loop_
_cod_related_entry_id
_cod_related_entry_database
_cod_related_entry_code
1 ChemSpider 30659552
